data_7059259
loop_
_publ_author_name
'Biswas, Nirmalendu'
'Bera, Sachinath'
'Sepay, Nayim'
'Pal, Amrita'
'Halder, Tanmoy'
'Ray, Sudipta'
'Acharyya, Swarnali'
'Biswas, Anup Kumar'
'Drew, Michael G. B.'
'Ghosh, Tapas'

_publ_section_title
;
 Simultaneous formation of non-oxidovanadium(iv) and oxidovanadium(v)
 complexes incorporating phenol-based hydrazone ligands in aerobic
 conditions
;
_journal_issue 9
_journal_name_full 'New Journal of Chemistry'
_journal_page_first 3700
_journal_page_last 3716
_journal_paper_doi 10.1039/C9NJ06114B
_journal_volume 44
_journal_year 2020
_chemical_formula_sum 'C16 H16 N3 O4 V'
_chemical_formula_weight 365.26
_space_group_crystal_system monoclinic
_space_group_IT_number 14
_space_group_name_Hall '-P 2ybc'
_space_group_name_H-M_alt 'P 1 21/c 1'
_atom_sites_solution_hydrogens mixed
_audit_creation_method SHELXL-2016/6
_audit_update_record
;
2018-06-25 deposited with the CCDC.	2020-01-31 downloaded from the CCDC.
;
_cell_angle_alpha 90
_cell_angle_beta 105.085(5)
_cell_angle_gamma 90
_cell_formula_units_Z 4
_cell_length_a 9.7308(4)
_cell_length_b 13.0374(5)
_cell_length_c 12.7577(6)
_cell_measurement_reflns_used 7670
_cell_measurement_temperature 150(2)
_cell_measurement_theta_max 30.00
_cell_measurement_theta_min 2.27
_cell_volume 1562.72(12)
_computing_cell_refinement 'Crysalis, Oxford Diffraction'
_computing_data_collection 'Crysalis, Oxford Diffraction'
_computing_data_reduction 'Crysalis, Oxford Diffraction'
_computing_molecular_graphics PLATON(Spek,2004)
_computing_structure_refinement 'SHELXL-97 (Sheldrick, 1997)'
_computing_structure_solution 'SHELXS-97 (Sheldrick, 1997)'
_diffrn_ambient_temperature 150(2)
_diffrn_measured_fraction_theta_full 0.984
_diffrn_measured_fraction_theta_max 0.965
_diffrn_measurement_device_type 'Oxford Diffaction X-Calibur System'
_diffrn_measurement_method '321 frames, counting time 10 s.'
_diffrn_radiation_monochromator graphite
_diffrn_radiation_source 'fine-focus sealed tube'
_diffrn_radiation_type MoK\a
_diffrn_radiation_wavelength 0.71073
_diffrn_reflns_av_R_equivalents 0.0268
_diffrn_reflns_av_unetI/netI 0.0595
_diffrn_reflns_Laue_measured_fraction_full 0.984
_diffrn_reflns_Laue_measured_fraction_max 0.965
_diffrn_reflns_limit_h_max 13
_diffrn_reflns_limit_h_min -7
_diffrn_reflns_limit_k_max 18
_diffrn_reflns_limit_k_min -16
_diffrn_reflns_limit_l_max 17
_diffrn_reflns_limit_l_min -15
_diffrn_reflns_number 7670
_diffrn_reflns_point_group_measured_fraction_full 0.984
_diffrn_reflns_point_group_measured_fraction_max 0.965
_diffrn_reflns_theta_full 25.242
_diffrn_reflns_theta_max 29.998
_diffrn_reflns_theta_min 2.275
_diffrn_standards_decay_% n/a
_diffrn_standards_interval_count n/a
_diffrn_standards_interval_time n/a
_diffrn_standards_number n/a
_exptl_absorpt_coefficient_mu 0.661
_exptl_absorpt_correction_T_max 1.000
_exptl_absorpt_correction_T_min 0.936
_exptl_absorpt_correction_type empirical
_exptl_absorpt_process_details 'ABSPACK, Oxford Diffraction Ltd'
_exptl_crystal_colour black
_exptl_crystal_density_diffrn 1.552
_exptl_crystal_description needle
_exptl_crystal_F_000 752
_exptl_crystal_size_max 0.18
_exptl_crystal_size_mid 0.05
_exptl_crystal_size_min 0.05
_refine_diff_density_max 0.571
_refine_diff_density_min -0.379
_refine_diff_density_rms 0.072
_refine_ls_extinction_method none
_refine_ls_goodness_of_fit_ref 0.933
_refine_ls_hydrogen_treatment mixed
_refine_ls_matrix_type full
_refine_ls_number_parameters 226
_refine_ls_number_reflns 4398
_refine_ls_number_restraints 2
_refine_ls_restrained_S_all 0.933
_refine_ls_R_factor_all 0.0633
_refine_ls_R_factor_gt 0.0400
_refine_ls_shift/su_max 0.023
_refine_ls_shift/su_mean 0.001
_refine_ls_structure_factor_coef Fsqd
_refine_ls_weighting_details 'w=1/[\s^2^(Fo^2^)+(0.0492P)^2^] where P=(Fo^2^+2Fc^2^)/3'
_refine_ls_weighting_scheme calc
_refine_ls_wR_factor_gt 0.0919
_refine_ls_wR_factor_ref 0.0967
_reflns_Friedel_coverage 0.000
_reflns_number_gt 3094
_reflns_number_total 4398
_reflns_threshold_expression 'I > 2\s(I)'
_cod_data_source_file c9nj06114b2.cif
_cod_data_source_block 5
_cod_depositor_comments
;Adding full bibliography for 7059256--7059262.cif.

 Adding full bibliography for 7059256--7059262.cif.
;
_cod_original_sg_symbol_H-M 'P 21/c'
_cod_database_code 7059259
_shelx_shelxl_version_number 2016/6
_shelx_space_group_comment
;
The symmetry employed for this shelxl refinement is uniquely defined
by the following loop, which should always be used as a source of
symmetry information in preference to the above space-group names.
They are only intended as comments.
;

loop_
_space_group_symop_operation_xyz
'x, y, z'
'-x, y+1/2, -z+1/2'
'-x, -y, -z'
'x, -y-1/2, z-1/2'

loop_
_atom_site_label
_atom_site_type_symbol
_atom_site_fract_x
_atom_site_fract_y
_atom_site_fract_z
_atom_site_U_iso_or_equiv
_atom_site_adp_type
_atom_site_occupancy
_atom_site_site_symmetry_order
_atom_site_calc_flag
_atom_site_refinement_flags_posn
_atom_site_refinement_flags_adp
V1 V 0.72086(3) 0.78891(2) 0.02122(2) 0.01758(9) Uani 1 1 d . .
O1 O 0.81070(13) 0.82805(10) 0.15907(10) 0.0219(3) Uani 1 1 d . .
O2 O 0.54337(13) 0.81192(10) -0.08421(10) 0.0205(3) Uani 1 1 d . .
O3 O 0.84198(14) 0.76233(10) -0.03743(11) 0.0254(3) Uani 1 1 d . .
O4 O 0.64884(13) 0.66960(10) 0.04597(10) 0.0237(3) Uani 1 1 d . .
N1 N 0.71446(15) 0.94572(12) -0.00870(11) 0.0170(3) Uani 1 1 d . .
N2 N 0.60226(15) 0.98054(12) -0.09338(12) 0.0182(3) Uani 1 1 d . .
C1 C 0.92500(18) 0.98521(15) 0.13059(14) 0.0194(4) Uani 1 1 d . .
C2 C 0.91976(19) 0.89483(15) 0.18953(15) 0.0205(4) Uani 1 1 d . .
C3 C 1.0265(2) 0.87232(17) 0.28359(16) 0.0267(5) Uani 1 1 d . .
H13 H 1.020448 0.813527 0.323414 0.032 Uiso 1 1 calc R U
C4 C 1.1414(2) 0.93812(18) 0.31708(16) 0.0298(5) Uani 1 1 d . .
H14 H 1.213043 0.922935 0.379178 0.036 Uiso 1 1 calc R U
C5 C 1.1504(2) 1.02620(18) 0.25885(16) 0.0302(5) Uani 1 1 d . .
H15 H 1.228790 1.069277 0.281186 0.036 Uiso 1 1 calc R U
C6 C 1.0440(2) 1.05030(16) 0.16814(15) 0.0236(4) Uani 1 1 d . .
H16 H 1.050328 1.110567 0.130661 0.028 Uiso 1 1 calc R U
C7 C 0.80815(18) 1.01482(14) 0.03801(14) 0.0177(4) Uani 1 1 d . .
C8 C 0.51726(18) 0.90403(14) -0.12959(14) 0.0171(4) Uani 1 1 d . .
C9 C 0.38925(18) 0.91569(14) -0.22043(14) 0.0179(4) Uani 1 1 d . .
C10 C 0.36140(19) 1.00518(15) -0.28519(15) 0.0205(4) Uani 1 1 d . .
C11 C 0.23759(19) 1.00619(15) -0.37299(15) 0.0241(4) Uani 1 1 d . .
H26 H 0.217855 1.063654 -0.417592 0.029 Uiso 1 1 calc R U
C12 C 0.1462(2) 0.92429(16) -0.39368(15) 0.0237(4) Uani 1 1 d . .
H25 H 0.065313 0.927372 -0.451642 0.028 Uiso 1 1 calc R U
C13 C 0.17251(19) 0.83651(15) -0.32929(15) 0.0225(4) Uani 1 1 d . .
H24 H 0.109738 0.781384 -0.343460 0.027 Uiso 1 1 calc R U
C14 C 0.29348(19) 0.83294(15) -0.24407(15) 0.0207(4) Uani 1 1 d . .
H23 H 0.312154 0.774313 -0.201185 0.025 Uiso 1 1 calc R U
C15 C 0.7942(2) 1.12231(14) -0.00478(16) 0.0238(4) Uani 1 1 d . .
H18A H 0.807184 1.122815 -0.076824 0.036 Uiso 1 1 calc R U
H18B H 0.865101 1.164842 0.041611 0.036 Uiso 1 1 calc R U
H18C H 0.701223 1.148192 -0.006548 0.036 Uiso 1 1 calc R U
C16 C 0.5138(2) 0.6432(2) 0.0565(2) 0.0480(7) Uani 1 1 d . .
H2A H 0.492980 0.682445 0.114135 0.072 Uiso 1 1 calc R U
H2B H 0.511769 0.571425 0.072739 0.072 Uiso 1 1 calc R U
H2C H 0.443909 0.657650 -0.010286 0.072 Uiso 1 1 calc R U
N3 N 0.45127(19) 1.08710(14) -0.26992(15) 0.0291(4) Uani 1 1 d D .
H3A H 0.517(2) 1.0882(19) -0.2144(16) 0.044 Uiso 1 1 d D U
H3B H 0.424(2) 1.1400(14) -0.3064(17) 0.036(7) Uiso 1 1 d D .

loop_
_atom_site_aniso_label
_atom_site_aniso_U_11
_atom_site_aniso_U_22
_atom_site_aniso_U_33
_atom_site_aniso_U_23
_atom_site_aniso_U_13
_atom_site_aniso_U_12
V1 0.01776(15) 0.01628(15) 0.01759(16) 0.00258(13) 0.00265(11) 0.00017(13)
O1 0.0234(6) 0.0233(7) 0.0172(7) 0.0039(5) 0.0018(5) -0.0009(6)
O2 0.0231(6) 0.0169(6) 0.0191(6) 0.0036(5) 0.0010(5) -0.0017(5)
O3 0.0255(7) 0.0224(7) 0.0305(7) -0.0008(6) 0.0112(6) 0.0004(6)
O4 0.0220(6) 0.0219(7) 0.0255(7) 0.0087(6) 0.0031(6) -0.0011(6)
N1 0.0182(7) 0.0181(8) 0.0144(7) 0.0013(6) 0.0038(6) 0.0010(6)
N2 0.0179(7) 0.0194(8) 0.0156(7) 0.0022(6) 0.0012(6) 0.0022(6)
C1 0.0186(8) 0.0228(9) 0.0171(9) -0.0049(7) 0.0053(7) 0.0003(7)
C2 0.0188(8) 0.0252(10) 0.0173(9) -0.0035(7) 0.0044(7) 0.0009(8)
C3 0.0272(10) 0.0320(11) 0.0189(10) 0.0005(8) 0.0025(8) 0.0080(9)
C4 0.0228(9) 0.0434(13) 0.0191(10) -0.0061(9) -0.0019(8) 0.0053(9)
C5 0.0200(9) 0.0431(13) 0.0263(11) -0.0141(10) 0.0041(8) -0.0043(9)
C6 0.0250(9) 0.0259(10) 0.0211(10) -0.0068(8) 0.0082(8) -0.0045(8)
C7 0.0207(8) 0.0177(9) 0.0161(9) -0.0006(7) 0.0073(7) 0.0004(7)
C8 0.0187(8) 0.0184(9) 0.0153(9) 0.0022(7) 0.0064(7) 0.0032(7)
C9 0.0186(8) 0.0211(9) 0.0142(8) 0.0003(7) 0.0046(7) 0.0020(7)
C10 0.0212(9) 0.0226(10) 0.0185(9) 0.0014(7) 0.0064(7) 0.0039(8)
C11 0.0258(9) 0.0266(10) 0.0187(9) 0.0061(8) 0.0033(8) 0.0086(8)
C12 0.0220(9) 0.0302(11) 0.0163(9) 0.0006(8) 0.0004(8) 0.0058(8)
C13 0.0220(9) 0.0242(10) 0.0198(9) -0.0034(8) 0.0030(8) 0.0004(8)
C14 0.0242(9) 0.0202(9) 0.0175(9) 0.0017(7) 0.0050(8) 0.0027(8)
C15 0.0297(10) 0.0176(9) 0.0230(10) 0.0004(8) 0.0049(9) -0.0025(8)
C16 0.0322(12) 0.0512(16) 0.0659(18) 0.0327(14) 0.0222(12) 0.0032(11)
N3 0.0283(9) 0.0221(9) 0.0312(10) 0.0112(8) -0.0020(8) -0.0005(8)

loop_
_atom_type_symbol
_atom_type_description
_atom_type_scat_dispersion_real
_atom_type_scat_dispersion_imag
_atom_type_scat_source
C C 0.0033 0.0016 'International Tables Vol C Tables 4.2.6.8 and 6.1.1.4'
H H 0.0000 0.0000 'International Tables Vol C Tables 4.2.6.8 and 6.1.1.4'
O O 0.0106 0.0060 'International Tables Vol C Tables 4.2.6.8 and 6.1.1.4'
N N 0.0061 0.0033 'International Tables Vol C Tables 4.2.6.8 and 6.1.1.4'
V V 0.3005 0.5294 'International Tables Vol C Tables 4.2.6.8 and 6.1.1.4'

loop_
_geom_angle_atom_site_label_1
_geom_angle_atom_site_label_2
_geom_angle_atom_site_label_3
_geom_angle
O3 V1 O4 105.61(7)
O3 V1 O1 106.69(7)
O4 V1 O1 100.78(6)
O3 V1 O2 110.29(6)
O4 V1 O2 86.35(6)
O1 V1 O2 138.78(6)
O3 V1 N1 96.80(7)
O4 V1 N1 154.72(6)
O1 V1 N1 83.43(6)
O2 V1 N1 74.85(5)
C2 O1 V1 127.07(12)
C8 O2 V1 118.85(11)
C16 O4 V1 131.28(14)
C7 N1 N2 116.09(15)
C7 N1 V1 127.54(12)
N2 N1 V1 116.22(10)
C8 N2 N1 108.79(14)
C2 C1 C6 117.52(17)
C2 C1 C7 121.64(16)
C6 C1 C7 120.73(18)
O1 C2 C3 117.69(18)
O1 C2 C1 121.47(16)
C3 C2 C1 120.82(17)
C4 C3 C2 119.6(2)
C4 C3 H13 120.2
C2 C3 H13 120.2
C5 C4 C3 120.48(18)
C5 C4 H14 119.8
C3 C4 H14 119.8
C6 C5 C4 120.23(19)
C6 C5 H15 119.9
C4 C5 H15 119.9
C5 C6 C1 121.3(2)
C5 C6 H16 119.4
C1 C6 H16 119.4
N1 C7 C1 119.26(17)
N1 C7 C15 119.44(16)
C1 C7 C15 121.29(16)
N2 C8 O2 120.42(15)
N2 C8 C9 121.99(16)
O2 C8 C9 117.59(15)
C14 C9 C10 119.47(16)
C14 C9 C8 117.87(16)
C10 C9 C8 122.64(16)
N3 C10 C9 123.03(16)
N3 C10 C11 119.24(17)
C9 C10 C11 117.66(17)
C12 C11 C10 121.40(17)
C12 C11 H26 119.3
C10 C11 H26 119.3
C11 C12 C13 121.06(17)
C11 C12 H25 119.5
C13 C12 H25 119.5
C14 C13 C12 118.72(18)
C14 C13 H24 120.6
C12 C13 H24 120.6
C13 C14 C9 121.67(17)
C13 C14 H23 119.2
C9 C14 H23 119.2
C7 C15 H18A 109.5
C7 C15 H18B 109.5
H18A C15 H18B 109.5
C7 C15 H18C 109.5
H18A C15 H18C 109.5
H18B C15 H18C 109.5
O4 C16 H2A 109.5
O4 C16 H2B 109.5
H2A C16 H2B 109.5
O4 C16 H2C 109.5
H2A C16 H2C 109.5
H2B C16 H2C 109.5
C10 N3 H3A 117.8(18)
C10 N3 H3B 117.7(16)
H3A N3 H3B 122(2)

loop_
_geom_bond_atom_site_label_1
_geom_bond_atom_site_label_2
_geom_bond_distance
V1 O3 1.5899(14)
V1 O4 1.7679(14)
V1 O1 1.8213(12)
V1 O2 1.9166(12)
V1 N1 2.0777(15)
O1 C2 1.349(2)
O2 C8 1.329(2)
O4 C16 1.398(2)
N1 C7 1.310(2)
N1 N2 1.3969(18)
N2 C8 1.301(2)
C1 C2 1.406(3)
C1 C6 1.415(2)
C1 C7 1.462(2)
C2 C3 1.399(2)
C3 C4 1.386(3)
C3 H13 0.9300
C4 C5 1.383(3)
C4 H14 0.9300
C5 C6 1.373(3)
C5 H15 0.9300
C6 H16 0.9300
C7 C15 1.497(3)
C8 C9 1.472(2)
C9 C14 1.406(3)
C9 C10 1.415(3)
C10 N3 1.362(3)
C10 C11 1.416(2)
C11 C12 1.371(3)
C11 H26 0.9300
C12 C13 1.393(3)
C12 H25 0.9300
C13 C14 1.380(2)
C13 H24 0.9300
C14 H23 0.9300
C15 H18A 0.9600
C15 H18B 0.9600
C15 H18C 0.9600
C16 H2A 0.9600
C16 H2B 0.9600
C16 H2C 0.9600
N3 H3A 0.825(15)
N3 H3B 0.836(15)

loop_
_geom_hbond_atom_site_label_D
_geom_hbond_atom_site_label_H
_geom_hbond_atom_site_label_A
_geom_hbond_distance_DH
_geom_hbond_distance_HA
_geom_hbond_distance_DA
_geom_hbond_angle_DHA
N3 H3A N2 0.825(15) 2.09(2) 2.728(2) 134(2)
